data_7061832
loop_
_publ_author_name
'Naskar, Rahul'
'Gharami, Saswati'
'Mandal, Subrata'
'Mondal, Tapan Kumar'

_publ_section_title
;
 A new chromone-based fluorescent probe for ratiometric detection of Pd2+
;
_journal_issue 37
_journal_name_full 'New Journal of Chemistry'
_journal_page_first 17912
_journal_page_last 17917
_journal_paper_doi 10.1039/D2NJ02310E
_journal_volume 46
_journal_year 2022
_chemical_formula_sum 'C18 H14 Cl N O3 Pd'
_chemical_formula_weight 434.15
_space_group_crystal_system triclinic
_space_group_IT_number 2
_space_group_name_Hall '-P 1'
_space_group_name_H-M_alt 'P -1'
_atom_sites_solution_hydrogens geom
_audit_creation_method SHELXL-2016/6
_audit_update_record
;
2022-05-01 deposited with the CCDC.	2022-08-17 downloaded from the CCDC.
;
_cell_angle_alpha 92.607(3)
_cell_angle_beta 105.097(3)
_cell_angle_gamma 90.210(3)
_cell_formula_units_Z 2
_cell_length_a 6.9450(7)
_cell_length_b 11.0309(10)
_cell_length_c 12.2212(12)
_cell_measurement_reflns_used 7524
_cell_measurement_temperature 293(2)
_cell_measurement_theta_max 21.00
_cell_measurement_theta_min 2.25
_cell_volume 902.90(15)
_computing_structure_refinement 'SHELXL-2016/6 (Sheldrick, 2016)'
_diffrn_ambient_temperature 293(2)
_diffrn_measured_fraction_theta_full 0.991
_diffrn_measured_fraction_theta_max 0.992
_diffrn_measurement_device_type 'Bruker AXS D8 Quest CMOS diffractometer'
_diffrn_measurement_method 'omega and phi scans'
_diffrn_radiation_type MoK\a
_diffrn_radiation_wavelength 0.71073
_diffrn_reflns_av_R_equivalents 0.1175
_diffrn_reflns_av_unetI/netI 0.0690
_diffrn_reflns_Laue_measured_fraction_full 0.991
_diffrn_reflns_Laue_measured_fraction_max 0.992
_diffrn_reflns_limit_h_max 8
_diffrn_reflns_limit_h_min -8
_diffrn_reflns_limit_k_max 13
_diffrn_reflns_limit_k_min -13
_diffrn_reflns_limit_l_max 15
_diffrn_reflns_limit_l_min -15
_diffrn_reflns_number 26759
_diffrn_reflns_point_group_measured_fraction_full 0.991
_diffrn_reflns_point_group_measured_fraction_max 0.992
_diffrn_reflns_theta_full 25.242
_diffrn_reflns_theta_max 26.496
_diffrn_reflns_theta_min 1.728
_diffrn_source 'sealed tube X-ray source'
_exptl_absorpt_coefficient_mu 1.190
_exptl_absorpt_correction_T_max 0.7449
_exptl_absorpt_correction_T_min 0.4277
_exptl_absorpt_correction_type multi-scan
_exptl_absorpt_process_details Sadabs
_exptl_crystal_colour brown
_exptl_crystal_density_diffrn 1.597
_exptl_crystal_description block
_exptl_crystal_F_000 432
_exptl_crystal_size_max 0.14
_exptl_crystal_size_mid 0.12
_exptl_crystal_size_min 0.08
_refine_diff_density_max 0.794
_refine_diff_density_min -0.667
_refine_diff_density_rms 0.103
_refine_ls_extinction_method none
_refine_ls_goodness_of_fit_ref 1.060
_refine_ls_hydrogen_treatment constr
_refine_ls_matrix_type full
_refine_ls_number_parameters 217
_refine_ls_number_reflns 3726
_refine_ls_number_restraints 0
_refine_ls_restrained_S_all 1.060
_refine_ls_R_factor_all 0.0876
_refine_ls_R_factor_gt 0.0553
_refine_ls_shift/su_max 0.001
_refine_ls_shift/su_mean 0.000
_refine_ls_structure_factor_coef Fsqd
_refine_ls_weighting_details 'w=1/[\s^2^(Fo^2^)+(0.0353P)^2^+1.3216P] where P=(Fo^2^+2Fc^2^)/3'
_refine_ls_weighting_scheme calc
_refine_ls_wR_factor_gt 0.1065
_refine_ls_wR_factor_ref 0.1148
_reflns_Friedel_coverage 0.000
_reflns_number_gt 2699
_reflns_number_total 3726
_reflns_threshold_expression 'I > 2\s(I)'
_cod_data_source_file d2nj02310e2.cif
_cod_data_source_block shelxl
_cod_depositor_comments 'Adding full bibliography for 7061832.cif.'
_cod_original_cell_volume 902.89(15)
_cod_database_code 7061832
_shelx_shelxl_version_number 2016/6
_shelx_space_group_comment
;
The symmetry employed for this shelxl refinement is uniquely defined
by the following loop, which should always be used as a source of
symmetry information in preference to the above space-group names.
They are only intended as comments.
;

loop_
_space_group_symop_operation_xyz
'x, y, z'
'-x, -y, -z'

loop_
_atom_site_label
_atom_site_type_symbol
_atom_site_fract_x
_atom_site_fract_y
_atom_site_fract_z
_atom_site_U_iso_or_equiv
_atom_site_adp_type
_atom_site_occupancy
_atom_site_site_symmetry_order
_atom_site_calc_flag
_atom_site_refinement_flags_posn
_atom_site_refinement_flags_adp
_atom_site_refinement_flags_occupancy
_atom_site_disorder_assembly
_atom_site_disorder_group
Pd1 Pd 0.61732(7) 0.58464(3) 0.34282(4) 0.04539(17) Uani 1 1 d . . . . .
Cl1 Cl 0.4756(4) 0.66180(15) 0.16972(16) 0.1149(9) Uani 1 1 d . . . . .
O1 O 0.7051(6) 0.7465(3) 0.4109(3) 0.0531(10) Uani 1 1 d . . . . .
O2 O 0.5313(5) 0.4186(3) 0.2781(3) 0.0445(9) Uani 1 1 d . . . . .
O3 O 0.6250(6) 0.1010(3) 0.4410(3) 0.0528(10) Uani 1 1 d . . . . .
N1 N 0.7489(6) 0.5290(3) 0.4949(3) 0.0381(10) Uani 1 1 d . . . . .
C1 C 0.8077(8) 0.7397(4) 0.5192(5) 0.0415(12) Uani 1 1 d . . . . .
C2 C 0.8888(8) 0.8445(5) 0.5847(5) 0.0498(14) Uani 1 1 d . . . . .
H2 H 0.873562 0.920034 0.552911 0.060 Uiso 1 1 calc R U . . .
C3 C 0.9904(8) 0.8344(5) 0.6961(5) 0.0540(15) Uani 1 1 d . . . . .
H3 H 1.044448 0.904293 0.738600 0.065 Uiso 1 1 calc R U . . .
C4 C 1.0163(8) 0.7237(5) 0.7483(5) 0.0497(14) Uani 1 1 d . . . . .
C5 C 1.1239(10) 0.7143(6) 0.8721(5) 0.0678(18) Uani 1 1 d . . . . .
H5A H 1.168172 0.793553 0.904851 0.102 Uiso 1 1 calc R U . . .
H5B H 1.034773 0.680590 0.911499 0.102 Uiso 1 1 calc R U . . .
H5C H 1.236896 0.662638 0.878738 0.102 Uiso 1 1 calc R U . . .
C6 C 0.9385(8) 0.6204(5) 0.6829(5) 0.0444(13) Uani 1 1 d . . . . .
H6 H 0.955794 0.545070 0.715075 0.053 Uiso 1 1 calc R U . . .
C7 C 0.8346(7) 0.6279(4) 0.5696(4) 0.0388(12) Uani 1 1 d . . . . .
C8 C 0.7573(7) 0.4182(4) 0.5243(4) 0.0393(12) Uani 1 1 d . . . . .
H8 H 0.824933 0.402290 0.598354 0.047 Uiso 1 1 calc R U . . .
C9 C 0.6669(7) 0.3160(4) 0.4481(4) 0.0383(12) Uani 1 1 d . . . . .
C10 C 0.5631(7) 0.3230(4) 0.3314(4) 0.0369(12) Uani 1 1 d . . . . .
C11 C 0.4924(7) 0.2089(4) 0.2706(4) 0.0392(12) Uani 1 1 d . . . . .
C12 C 0.3927(8) 0.2024(4) 0.1561(5) 0.0446(13) Uani 1 1 d . . . . .
H12 H 0.367481 0.273287 0.116777 0.054 Uiso 1 1 calc R U . . .
C13 C 0.3308(8) 0.0924(5) 0.1001(5) 0.0489(14) Uani 1 1 d . . . . .
C14 C 0.2256(10) 0.0857(5) -0.0248(5) 0.0675(18) Uani 1 1 d . . . . .
H14A H 0.193281 0.002614 -0.049804 0.101 Uiso 1 1 calc R U . . .
H14B H 0.105293 0.131671 -0.037480 0.101 Uiso 1 1 calc R U . . .
H14C H 0.311302 0.118670 -0.066674 0.101 Uiso 1 1 calc R U . . .
C15 C 0.3697(9) -0.0125(5) 0.1607(6) 0.0568(16) Uani 1 1 d . . . . .
H15 H 0.327133 -0.086821 0.123059 0.068 Uiso 1 1 calc R U . . .
C16 C 0.4681(9) -0.0107(4) 0.2736(5) 0.0527(15) Uani 1 1 d . . . . .
H16 H 0.493824 -0.081943 0.312410 0.063 Uiso 1 1 calc R U . . .
C17 C 0.5275(8) 0.1013(4) 0.3276(5) 0.0428(13) Uani 1 1 d . . . . .
C18 C 0.6903(8) 0.2043(5) 0.4947(5) 0.0478(14) Uani 1 1 d . . . . .
H18 H 0.758290 0.202020 0.570984 0.057 Uiso 1 1 calc R U . . .

loop_
_atom_site_aniso_label
_atom_site_aniso_U_11
_atom_site_aniso_U_22
_atom_site_aniso_U_33
_atom_site_aniso_U_23
_atom_site_aniso_U_13
_atom_site_aniso_U_12
Pd1 0.0575(3) 0.0286(2) 0.0469(3) 0.00440(16) 0.0077(2) -0.00099(17)
Cl1 0.201(3) 0.0453(9) 0.0646(12) 0.0166(8) -0.0283(14) -0.0088(12)
O1 0.066(3) 0.0320(19) 0.055(2) 0.0000(16) 0.005(2) -0.0025(17)
O2 0.052(2) 0.0297(18) 0.049(2) 0.0048(15) 0.0076(18) 0.0008(16)
O3 0.062(3) 0.0305(19) 0.063(3) 0.0111(17) 0.009(2) -0.0016(17)
N1 0.033(2) 0.034(2) 0.048(3) -0.0018(18) 0.012(2) -0.0005(18)
C1 0.038(3) 0.033(3) 0.053(3) -0.001(2) 0.011(3) 0.004(2)
C2 0.045(3) 0.040(3) 0.062(4) -0.006(3) 0.010(3) -0.001(2)
C3 0.046(4) 0.047(3) 0.069(4) -0.018(3) 0.019(3) -0.005(3)
C4 0.034(3) 0.062(4) 0.049(3) -0.015(3) 0.007(3) -0.004(3)
C5 0.061(4) 0.082(5) 0.057(4) -0.009(3) 0.012(3) -0.004(3)
C6 0.039(3) 0.040(3) 0.054(3) 0.002(2) 0.013(3) 0.000(2)
C7 0.036(3) 0.039(3) 0.041(3) -0.004(2) 0.009(2) -0.004(2)
C8 0.035(3) 0.040(3) 0.041(3) 0.007(2) 0.003(2) 0.001(2)
C9 0.034(3) 0.034(3) 0.046(3) 0.005(2) 0.008(2) 0.002(2)
C10 0.032(3) 0.027(2) 0.053(3) 0.003(2) 0.013(2) 0.002(2)
C11 0.034(3) 0.032(3) 0.051(3) 0.002(2) 0.012(3) -0.001(2)
C12 0.041(3) 0.035(3) 0.058(4) 0.004(2) 0.013(3) -0.007(2)
C13 0.049(4) 0.036(3) 0.060(4) -0.007(2) 0.013(3) -0.007(2)
C14 0.092(5) 0.052(4) 0.053(4) -0.006(3) 0.012(4) -0.012(3)
C15 0.058(4) 0.036(3) 0.075(4) -0.009(3) 0.017(3) -0.008(3)
C16 0.054(4) 0.025(3) 0.079(4) 0.002(3) 0.018(3) -0.005(2)
C17 0.042(3) 0.031(3) 0.056(4) 0.009(2) 0.012(3) 0.000(2)
C18 0.048(4) 0.039(3) 0.054(3) 0.008(2) 0.009(3) 0.001(2)

loop_
_atom_type_symbol
_atom_type_description
_atom_type_scat_dispersion_real
_atom_type_scat_dispersion_imag
_atom_type_scat_source
C C 0.0033 0.0016 'International Tables Vol C Tables 4.2.6.8 and 6.1.1.4'
H H 0.0000 0.0000 'International Tables Vol C Tables 4.2.6.8 and 6.1.1.4'
Cl Cl 0.1484 0.1585 'International Tables Vol C Tables 4.2.6.8 and 6.1.1.4'
N N 0.0061 0.0033 'International Tables Vol C Tables 4.2.6.8 and 6.1.1.4'
O O 0.0106 0.0060 'International Tables Vol C Tables 4.2.6.8 and 6.1.1.4'
Pd Pd -0.9988 1.0072 'International Tables Vol C Tables 4.2.6.8 and 6.1.1.4'

loop_
_geom_angle_atom_site_label_1
_geom_angle_atom_site_label_2
_geom_angle_atom_site_label_3
_geom_angle
_geom_angle_site_symmetry_1
_geom_angle_site_symmetry_3
_geom_angle_publ_flag
O1 Pd1 N1 84.31(16) . . ?
O1 Pd1 O2 178.36(15) . . ?
N1 Pd1 O2 94.06(15) . . ?
O1 Pd1 Cl1 91.89(12) . . ?
N1 Pd1 Cl1 176.08(12) . . ?
O2 Pd1 Cl1 89.75(11) . . ?
C1 O1 Pd1 110.8(3) . . ?
C10 O2 Pd1 125.4(3) . . ?
C18 O3 C17 118.6(4) . . ?
C8 N1 C7 123.6(4) . . ?
C8 N1 Pd1 125.5(3) . . ?
C7 N1 Pd1 110.9(3) . . ?
O1 C1 C7 120.4(4) . . ?
O1 C1 C2 120.9(5) . . ?
C7 C1 C2 118.8(5) . . ?
C3 C2 C1 119.3(5) . . ?
C3 C2 H2 120.4 . . ?
C1 C2 H2 120.4 . . ?
C2 C3 C4 122.7(5) . . ?
C2 C3 H3 118.6 . . ?
C4 C3 H3 118.6 . . ?
C6 C4 C3 117.8(5) . . ?
C6 C4 C5 120.0(6) . . ?
C3 C4 C5 122.2(5) . . ?
C4 C5 H5A 109.5 . . ?
C4 C5 H5B 109.5 . . ?
H5A C5 H5B 109.5 . . ?
C4 C5 H5C 109.5 . . ?
H5A C5 H5C 109.5 . . ?
H5B C5 H5C 109.5 . . ?
C7 C6 C4 120.7(5) . . ?
C7 C6 H6 119.6 . . ?
C4 C6 H6 119.6 . . ?
C6 C7 N1 125.7(5) . . ?
C6 C7 C1 120.7(5) . . ?
N1 C7 C1 113.6(4) . . ?
N1 C8 C9 123.8(5) . . ?
N1 C8 H8 118.1 . . ?
C9 C8 H8 118.1 . . ?
C18 C9 C10 118.8(5) . . ?
C18 C9 C8 115.5(5) . . ?
C10 C9 C8 125.7(4) . . ?
O2 C10 C9 125.5(4) . . ?
O2 C10 C11 118.3(5) . . ?
C9 C10 C11 116.3(4) . . ?
C17 C11 C12 118.4(5) . . ?
C17 C11 C10 119.4(5) . . ?
C12 C11 C10 122.2(5) . . ?
C13 C12 C11 120.9(5) . . ?
C13 C12 H12 119.6 . . ?
C11 C12 H12 119.6 . . ?
C12 C13 C15 118.6(5) . . ?
C12 C13 C14 120.6(5) . . ?
C15 C13 C14 120.8(5) . . ?
C13 C14 H14A 109.5 . . ?
C13 C14 H14B 109.5 . . ?
H14A C14 H14B 109.5 . . ?
C13 C14 H14C 109.5 . . ?
H14A C14 H14C 109.5 . . ?
H14B C14 H14C 109.5 . . ?
C16 C15 C13 122.7(5) . . ?
C16 C15 H15 118.6 . . ?
C13 C15 H15 118.6 . . ?
C15 C16 C17 117.3(5) . . ?
C15 C16 H16 121.3 . . ?
C17 C16 H16 121.3 . . ?
O3 C17 C11 121.5(4) . . ?
O3 C17 C16 116.4(5) . . ?
C11 C17 C16 122.2(5) . . ?
O3 C18 C9 125.5(5) . . ?
O3 C18 H18 117.2 . . ?
C9 C18 H18 117.2 . . ?

loop_
_geom_bond_atom_site_label_1
_geom_bond_atom_site_label_2
_geom_bond_distance
_geom_bond_site_symmetry_2
_geom_bond_publ_flag
Pd1 O1 1.961(3) . ?
Pd1 N1 1.972(4) . ?
Pd1 O2 1.988(3) . ?
Pd1 Cl1 2.2921(18) . ?
O1 C1 1.335(6) . ?
O2 C10 1.255(6) . ?
O3 C18 1.307(6) . ?
O3 C17 1.376(6) . ?
N1 C8 1.287(6) . ?
N1 C7 1.414(6) . ?
C1 C7 1.395(7) . ?
C1 C2 1.405(7) . ?
C2 C3 1.370(8) . ?
C2 H2 0.9300 . ?
C3 C4 1.394(8) . ?
C3 H3 0.9300 . ?
C4 C6 1.385(7) . ?
C4 C5 1.512(8) . ?
C5 H5A 0.9600 . ?
C5 H5B 0.9600 . ?
C5 H5C 0.9600 . ?
C6 C7 1.391(7) . ?
C6 H6 0.9300 . ?
C8 C9 1.458(6) . ?
C8 H8 0.9300 . ?
C9 C18 1.374(7) . ?
C9 C10 1.425(7) . ?
C10 C11 1.449(6) . ?
C11 C17 1.394(7) . ?
C11 C12 1.389(7) . ?
C12 C13 1.375(7) . ?
C12 H12 0.9300 . ?
C13 C15 1.392(8) . ?
C13 C14 1.509(8) . ?
C14 H14A 0.9600 . ?
C14 H14B 0.9600 . ?
C14 H14C 0.9600 . ?
C15 C16 1.370(8) . ?
C15 H15 0.9300 . ?
C16 C17 1.382(7) . ?
C16 H16 0.9300 . ?
C18 H18 0.9300 . ?
